data_2231541
loop_
_publ_author_name
'Asiri, Abdullah M.'
'Al-Youbi, Abdulrahman O.'
'Faidallah, Hassan M.'
'Ng, Seik Weng'
'Tiekink, Edward R. T.'

_publ_section_title
;
 4-(5-Phenyl-3-trifluoromethyl-1<i>H</i>-pyrazol-1-yl)benzenesulfonamide
;
_journal_coeditor_code HG5083
_journal_issue 9
_journal_name_full 'Acta Crystallographica Section E'
_journal_page_first o2424
_journal_paper_doi 10.1107/S1600536811033435
_journal_volume 67
_journal_year 2011
_chemical_formula_iupac 'C16 H12 F3 N3 O2 S'
_chemical_formula_moiety 'C16 H12 F3 N3 O2 S'
_chemical_formula_sum 'C16 H12 F3 N3 O2 S'
_chemical_formula_weight 367.35
_chemical_name_systematic
;
4-(5-Phenyl-3-trifluoromethyl-1<i>H</i>-pyrazol-1-yl)benzenesulfonamide
;
_space_group_IT_number 14
_symmetry_cell_setting monoclinic
_symmetry_space_group_name_Hall '-P 2ybc'
_symmetry_space_group_name_H-M 'P 1 21/c 1'
_atom_sites_solution_hydrogens geom
_atom_sites_solution_primary direct
_atom_sites_solution_secondary difmap
_audit_creation_method SHELXL-97
_cell_angle_alpha 90.00
_cell_angle_beta 111.231(5)
_cell_angle_gamma 90.00
_cell_formula_units_Z 4
_cell_length_a 16.2430(7)
_cell_length_b 4.9461(2)
_cell_length_c 21.2383(8)
_cell_measurement_reflns_used 3338
_cell_measurement_temperature 100(2)
_cell_measurement_theta_max 29.2734
_cell_measurement_theta_min 2.5034
_cell_volume 1590.47(12)
_computing_cell_refinement 'CrysAlis PRO (Agilent, 2010)'
_computing_data_collection 'CrysAlis PRO (Agilent, 2010)'
_computing_data_reduction 'CrysAlis PRO (Agilent, 2010)'
_computing_molecular_graphics 'ORTEP-3 (Farrugia, 1997) and DIAMOND (Brandenburg, 2006)'
_computing_publication_material 'publCIF (Westrip, 2010)'
_computing_structure_refinement 'SHELXL97 (Sheldrick, 2008)'
_computing_structure_solution 'SHELXS97 (Sheldrick, 2008)'
_diffrn_ambient_temperature 100(2)
_diffrn_detector_area_resol_mean 10.4041
_diffrn_measured_fraction_theta_full 0.970
_diffrn_measured_fraction_theta_max 0.970
_diffrn_measurement_device_type 'Agilent SuperNova Dual diffractometer with an Atlas detector'
_diffrn_measurement_method \w
_diffrn_radiation_monochromator mirror
_diffrn_radiation_source 'SuperNova (Mo) X-ray Source'
_diffrn_radiation_type MoK\a
_diffrn_radiation_wavelength 0.71073
_diffrn_reflns_av_R_equivalents 0.0312
_diffrn_reflns_av_sigmaI/netI 0.0464
_diffrn_reflns_limit_h_max 21
_diffrn_reflns_limit_h_min -16
_diffrn_reflns_limit_k_max 4
_diffrn_reflns_limit_k_min -6
_diffrn_reflns_limit_l_max 27
_diffrn_reflns_limit_l_min -27
_diffrn_reflns_number 7901
_diffrn_reflns_theta_full 27.49
_diffrn_reflns_theta_max 27.49
_diffrn_reflns_theta_min 2.69
_diffrn_standards_decay_% 0
_diffrn_standards_interval_count 0
_diffrn_standards_interval_time 0
_diffrn_standards_number 0
_exptl_absorpt_coefficient_mu 0.252
_exptl_absorpt_correction_T_max 1.000
_exptl_absorpt_correction_T_min 0.735
_exptl_absorpt_correction_type multi-scan
_exptl_absorpt_process_details '(CrysAlis PRO; Agilent, 2010)'
_exptl_crystal_colour colourless
_exptl_crystal_density_diffrn 1.534
_exptl_crystal_density_method 'not measured'
_exptl_crystal_description prism
_exptl_crystal_F_000 752
_exptl_crystal_size_max 0.40
_exptl_crystal_size_mid 0.10
_exptl_crystal_size_min 0.05
_refine_diff_density_max 0.343
_refine_diff_density_min -0.485
_refine_ls_extinction_method none
_refine_ls_goodness_of_fit_ref 1.062
_refine_ls_hydrogen_treatment mixed
_refine_ls_matrix_type full
_refine_ls_number_parameters 234
_refine_ls_number_reflns 3560
_refine_ls_number_restraints 0
_refine_ls_restrained_S_all 1.062
_refine_ls_R_factor_all 0.0590
_refine_ls_R_factor_gt 0.0432
_refine_ls_shift/su_max 0.000
_refine_ls_shift/su_mean 0.000
_refine_ls_structure_factor_coef Fsqd
_refine_ls_weighting_details 'calc w=1/[\s^2^(Fo^2^)+(0.0453P)^2^+1.0489P] where P=(Fo^2^+2Fc^2^)/3'
_refine_ls_weighting_scheme calc
_refine_ls_wR_factor_gt 0.0997
_refine_ls_wR_factor_ref 0.1130
_reflns_number_gt 2876
_reflns_number_total 3560
_reflns_threshold_expression I>2\s(I)
_cod_data_source_file hg5083.cif
_cod_data_source_block I
_cod_original_cell_volume 1590.47(11)
_cod_original_sg_symbol_H-M ' P 21/c'
_cod_database_code 2231541
_cod_database_fobs_code 2231541

loop_
_symmetry_equiv_pos_as_xyz
'x, y, z'
'-x, y+1/2, -z+1/2'
'-x, -y, -z'
'x, -y-1/2, z-1/2'

loop_
_atom_site_type_symbol
_atom_site_label
_atom_site_fract_x
_atom_site_fract_y
_atom_site_fract_z
_atom_site_U_iso_or_equiv
_atom_site_adp_type
_atom_site_calc_flag
_atom_site_refinement_flags
_atom_site_occupancy
_atom_site_symmetry_multiplicity
S S1 0.38822(3) 0.81404(10) 0.32626(2) 0.01565(14) Uani d . 1 1
F F1 0.90203(11) 0.1680(3) 0.69086(6) 0.0425(4) Uani d . 1 1
F F2 0.94604(9) -0.1249(3) 0.63638(7) 0.0399(4) Uani d . 1 1
F F3 0.81737(9) -0.1604(3) 0.64239(8) 0.0432(4) Uani d . 1 1
O O1 0.37971(9) 1.0737(3) 0.35369(8) 0.0244(4) Uani d . 1 1
O O2 0.38267(9) 0.7931(3) 0.25777(7) 0.0231(3) Uani d . 1 1
N N1 0.74390(11) 0.3994(3) 0.49401(8) 0.0156(4) Uani d . 1 1
N N2 0.75444(11) 0.2540(4) 0.55074(8) 0.0177(4) Uani d . 1 1
N N3 0.31318(11) 0.6258(4) 0.33572(9) 0.0164(4) Uani d . 1 1
H H1 0.3186(17) 0.461(6) 0.3280(12) 0.030(7) Uiso d . 1 1
H H2 0.3050(15) 0.658(5) 0.3732(12) 0.020(6) Uiso d . 1 1
C C1 0.87573(14) 0.0151(5) 0.63544(11) 0.0243(5) Uani d . 1 1
C C2 0.83889(13) 0.1780(4) 0.57227(10) 0.0179(4) Uani d . 1 1
C C3 0.88288(13) 0.2711(4) 0.53112(10) 0.0183(4) Uani d . 1 1
H H3 0.9429 0.2415 0.5367 0.022 Uiso calc R 1 1
C C4 0.82048(13) 0.4154(4) 0.48055(10) 0.0163(4) Uani d . 1 1
C C5 0.82969(13) 0.5586(4) 0.42273(9) 0.0159(4) Uani d . 1 1
C C6 0.89089(13) 0.4628(4) 0.39583(10) 0.0195(4) Uani d . 1 1
H H6 0.9266 0.3111 0.4160 0.023 Uiso calc R 1 1
C C7 0.90027(14) 0.5854(5) 0.34033(10) 0.0225(5) Uani d . 1 1
H H7 0.9422 0.5181 0.3226 0.027 Uiso calc R 1 1
C C8 0.84853(14) 0.8061(4) 0.31056(10) 0.0224(5) Uani d . 1 1
H H8 0.8542 0.8885 0.2719 0.027 Uiso calc R 1 1
C C9 0.78859(14) 0.9066(4) 0.33714(11) 0.0229(5) Uani d . 1 1
H H9 0.7532 1.0587 0.3168 0.027 Uiso calc R 1 1
C C10 0.77983(14) 0.7863(4) 0.39346(10) 0.0201(4) Uani d . 1 1
H H10 0.7397 0.8595 0.4122 0.024 Uiso calc R 1 1
C C11 0.65665(12) 0.4914(4) 0.45432(9) 0.0151(4) Uani d . 1 1
C C12 0.61316(15) 0.6612(5) 0.48304(11) 0.0324(6) Uani d . 1 1
H H12 0.6395 0.7133 0.5291 0.039 Uiso calc R 1 1
C C13 0.52997(16) 0.7552(6) 0.44350(12) 0.0372(7) Uani d . 1 1
H H13 0.4985 0.8704 0.4627 0.045 Uiso calc R 1 1
C C14 0.49304(12) 0.6820(4) 0.37671(10) 0.0157(4) Uani d . 1 1
C C15 0.53662(14) 0.5093(4) 0.34853(10) 0.0207(5) Uani d . 1 1
H H15 0.5103 0.4580 0.3024 0.025 Uiso calc R 1 1
C C16 0.61907(14) 0.4107(4) 0.38786(10) 0.0209(4) Uani d . 1 1
H H16 0.6494 0.2889 0.3692 0.025 Uiso calc R 1 1

loop_
_atom_site_aniso_label
_atom_site_aniso_U_11
_atom_site_aniso_U_22
_atom_site_aniso_U_33
_atom_site_aniso_U_12
_atom_site_aniso_U_13
_atom_site_aniso_U_23
S1 0.0135(2) 0.0142(3) 0.0179(2) 0.00119(19) 0.00409(19) 0.00217(18)
F1 0.0559(10) 0.0483(9) 0.0155(6) 0.0101(8) 0.0035(6) 0.0034(6)
F2 0.0336(8) 0.0494(9) 0.0404(8) 0.0254(7) 0.0179(7) 0.0220(7)
F3 0.0308(8) 0.0513(10) 0.0446(9) -0.0026(7) 0.0104(7) 0.0283(7)
O1 0.0196(8) 0.0133(7) 0.0360(9) 0.0023(6) 0.0051(7) -0.0020(6)
O2 0.0185(7) 0.0320(9) 0.0189(7) 0.0016(7) 0.0068(6) 0.0080(6)
N1 0.0152(8) 0.0185(9) 0.0130(8) 0.0028(7) 0.0050(6) 0.0008(7)
N2 0.0190(9) 0.0194(9) 0.0143(8) 0.0009(7) 0.0056(7) 0.0017(7)
N3 0.0170(9) 0.0144(9) 0.0187(9) 0.0009(7) 0.0075(7) -0.0001(7)
C1 0.0202(11) 0.0282(12) 0.0247(11) 0.0059(9) 0.0083(9) 0.0065(9)
C2 0.0174(10) 0.0186(10) 0.0167(9) 0.0034(8) 0.0048(8) 0.0006(8)
C3 0.0147(10) 0.0214(10) 0.0187(10) 0.0024(8) 0.0061(8) -0.0001(8)
C4 0.0136(9) 0.0174(10) 0.0175(9) 0.0005(8) 0.0053(8) -0.0026(8)
C5 0.0137(9) 0.0180(10) 0.0145(9) -0.0032(8) 0.0034(7) -0.0013(8)
C6 0.0150(10) 0.0226(11) 0.0195(10) 0.0024(8) 0.0043(8) 0.0015(8)
C7 0.0224(11) 0.0276(12) 0.0201(10) 0.0000(9) 0.0110(9) -0.0006(9)
C8 0.0234(11) 0.0266(11) 0.0173(10) -0.0043(9) 0.0073(9) 0.0025(9)
C9 0.0213(11) 0.0205(11) 0.0243(11) 0.0018(9) 0.0052(9) 0.0048(9)
C10 0.0191(10) 0.0199(11) 0.0231(10) 0.0010(9) 0.0099(9) -0.0015(9)
C11 0.0129(9) 0.0166(10) 0.0152(9) 0.0010(8) 0.0043(8) 0.0025(8)
C12 0.0244(12) 0.0470(15) 0.0183(10) 0.0133(11) -0.0013(9) -0.0148(10)
C13 0.0272(13) 0.0526(16) 0.0243(12) 0.0208(12) 0.0003(10) -0.0182(11)
C14 0.0134(9) 0.0151(10) 0.0176(9) 0.0004(8) 0.0046(8) 0.0013(8)
C15 0.0191(10) 0.0263(11) 0.0151(9) 0.0022(9) 0.0045(8) -0.0036(9)
C16 0.0185(10) 0.0249(11) 0.0194(10) 0.0065(9) 0.0070(8) -0.0034(9)

loop_
_atom_type_symbol
_atom_type_description
_atom_type_scat_dispersion_real
_atom_type_scat_dispersion_imag
_atom_type_scat_source
C C 0.0033 0.0016 'International Tables Vol C Tables 4.2.6.8 and 6.1.1.4'
H H 0.0000 0.0000 'International Tables Vol C Tables 4.2.6.8 and 6.1.1.4'
N N 0.0061 0.0033 'International Tables Vol C Tables 4.2.6.8 and 6.1.1.4'
O O 0.0106 0.0060 'International Tables Vol C Tables 4.2.6.8 and 6.1.1.4'
F F 0.0171 0.0103 'International Tables Vol C Tables 4.2.6.8 and 6.1.1.4'
S S 0.1246 0.1234 'International Tables Vol C Tables 4.2.6.8 and 6.1.1.4'

loop_
_geom_angle_atom_site_label_1
_geom_angle_atom_site_label_2
_geom_angle_atom_site_label_3
_geom_angle
O2 S1 O1 119.85(9)
O2 S1 N3 108.36(9)
O1 S1 N3 106.20(10)
O2 S1 C14 106.32(9)
O1 S1 C14 107.22(9)
N3 S1 C14 108.50(9)
N2 N1 C4 112.43(16)
N2 N1 C11 117.95(15)
C4 N1 C11 129.36(16)
C2 N2 N1 103.70(16)
S1 N3 H1 113.6(18)
S1 N3 H2 112.6(16)
H1 N3 H2 115(2)
F2 C1 F1 106.47(18)
F2 C1 F3 107.48(19)
F1 C1 F3 106.57(18)
F2 C1 C2 110.94(18)
F1 C1 C2 112.57(19)
F3 C1 C2 112.45(18)
N2 C2 C3 112.93(18)
N2 C2 C1 119.24(18)
C3 C2 C1 127.82(19)
C4 C3 C2 105.10(18)
C4 C3 H3 127.5
C2 C3 H3 127.5
N1 C4 C3 105.85(17)
N1 C4 C5 125.03(17)
C3 C4 C5 129.12(18)
C6 C5 C10 118.42(19)
C6 C5 C4 118.74(18)
C10 C5 C4 122.85(18)
C7 C6 C5 121.0(2)
C7 C6 H6 119.5
C5 C6 H6 119.5
C6 C7 C8 120.0(2)
C6 C7 H7 120.0
C8 C7 H7 120.0
C9 C8 C7 119.9(2)
C9 C8 H8 120.1
C7 C8 H8 120.1
C8 C9 C10 120.3(2)
C8 C9 H9 119.9
C10 C9 H9 119.9
C9 C10 C5 120.4(2)
C9 C10 H10 119.8
C5 C10 H10 119.8
C12 C11 C16 121.55(19)
C12 C11 N1 119.34(17)
C16 C11 N1 119.11(18)
C11 C12 C13 118.7(2)
C11 C12 H12 120.6
C13 C12 H12 120.6
C14 C13 C12 120.1(2)
C14 C13 H13 119.9
C12 C13 H13 119.9
C13 C14 C15 120.76(19)
C13 C14 S1 119.41(16)
C15 C14 S1 119.83(15)
C14 C15 C16 119.55(19)
C14 C15 H15 120.2
C16 C15 H15 120.2
C11 C16 C15 119.24(19)
C11 C16 H16 120.4
C15 C16 H16 120.4

loop_
_geom_bond_atom_site_label_1
_geom_bond_atom_site_label_2
_geom_bond_distance
S1 O2 1.4283(15)
S1 O1 1.4373(15)
S1 N3 1.6033(18)
S1 C14 1.7754(19)
F1 C1 1.332(3)
F2 C1 1.330(2)
F3 C1 1.332(3)
N1 N2 1.359(2)
N1 C4 1.376(3)
N1 C11 1.436(2)
N2 C2 1.333(3)
N3 H1 0.84(3)
N3 H2 0.87(2)
C1 C2 1.492(3)
C2 C3 1.392(3)
C3 C4 1.379(3)
C3 H3 0.9500
C4 C5 1.471(3)
C5 C6 1.397(3)
C5 C10 1.395(3)
C6 C7 1.382(3)
C6 H6 0.9500
C7 C8 1.383(3)
C7 H7 0.9500
C8 C9 1.383(3)
C8 H8 0.9500
C9 C10 1.389(3)
C9 H9 0.9500
C10 H10 0.9500
C11 C12 1.374(3)
C11 C16 1.378(3)
C12 C13 1.387(3)
C12 H12 0.9500
C13 C14 1.374(3)
C13 H13 0.9500
C14 C15 1.377(3)
C15 C16 1.385(3)
C15 H15 0.9500
C16 H16 0.9500

loop_
_geom_hbond_atom_site_label_D
_geom_hbond_atom_site_label_H
_geom_hbond_atom_site_label_A
_geom_hbond_site_symmetry_A
_geom_hbond_distance_DH
_geom_hbond_distance_HA
_geom_hbond_distance_DA
_geom_hbond_angle_DHA
N3 H1 O1 1_545 0.84(3) 2.14(3) 2.911(2) 153(2)
N3 H2 N2 3_666 0.87(2) 2.21(3) 3.049(3) 164(2)
C9 H9 O2 2_655 0.95 2.49 3.376(3) 155
C16 H16 O2 2_645 0.95 2.55 3.137(2) 120

loop_
_geom_torsion_atom_site_label_1
_geom_torsion_atom_site_label_2
_geom_torsion_atom_site_label_3
_geom_torsion_atom_site_label_4
_geom_torsion
C4 N1 N2 C2 -0.4(2)
C11 N1 N2 C2 174.33(17)
N1 N2 C2 C3 0.2(2)
N1 N2 C2 C1 179.01(18)
F2 C1 C2 N2 156.75(19)
F1 C1 C2 N2 -84.1(2)
F3 C1 C2 N2 36.3(3)
F2 C1 C2 C3 -24.6(3)
F1 C1 C2 C3 94.6(3)
F3 C1 C2 C3 -145.0(2)
N2 C2 C3 C4 0.1(2)
C1 C2 C3 C4 -178.6(2)
N2 N1 C4 C3 0.4(2)
C11 N1 C4 C3 -173.52(19)
N2 N1 C4 C5 179.93(17)
C11 N1 C4 C5 6.0(3)
C2 C3 C4 N1 -0.3(2)
C2 C3 C4 C5 -179.8(2)
N1 C4 C5 C6 -149.8(2)
C3 C4 C5 C6 29.6(3)
N1 C4 C5 C10 30.2(3)
C3 C4 C5 C10 -150.4(2)
C10 C5 C6 C7 -1.8(3)
C4 C5 C6 C7 178.14(19)
C5 C6 C7 C8 -0.1(3)
C6 C7 C8 C9 1.1(3)
C7 C8 C9 C10 -0.3(3)
C8 C9 C10 C5 -1.7(3)
C6 C5 C10 C9 2.7(3)
C4 C5 C10 C9 -177.26(19)
N2 N1 C11 C12 60.5(3)
C4 N1 C11 C12 -125.9(2)
N2 N1 C11 C16 -120.6(2)
C4 N1 C11 C16 53.0(3)
C16 C11 C12 C13 -0.8(4)
N1 C11 C12 C13 178.1(2)
C11 C12 C13 C14 -1.0(4)
C12 C13 C14 C15 1.8(4)
C12 C13 C14 S1 -177.8(2)
O2 S1 C14 C13 158.1(2)
O1 S1 C14 C13 28.8(2)
N3 S1 C14 C13 -85.5(2)
O2 S1 C14 C15 -21.5(2)
O1 S1 C14 C15 -150.81(17)
N3 S1 C14 C15 94.88(19)
C13 C14 C15 C16 -0.7(3)
S1 C14 C15 C16 178.87(16)
C12 C11 C16 C15 1.9(3)
N1 C11 C16 C15 -176.98(18)
C14 C15 C16 C11 -1.1(3)

loop_
_cod_related_entry_id
_cod_related_entry_database
_cod_related_entry_code
1 ChemSpider 4932101
